data_7251300
loop_
_publ_author_name
'Zhu, Maochun'
'Bai, Xue'
'Yang, Yanli'
'Zhang, Ange'
'Wang, Siyue'
'Sun, Chengyu'
'Lu, Ying'
'Li, Bin'
'Liu, Shuxia'

_publ_section_title
;
 The stepwise construction of polyoxovanadate-based Zn-MOF nanoparticles
 with Lewis acid sites for the one-pot synthesis of N-heterocycles in air
;
_journal_name_full 'Green Chemistry'
_journal_paper_doi 10.1039/D5GC04571A
_journal_year 2025
_chemical_formula_moiety 'C80 H64 N32 O28 V8 Zn8, H2 O'
_chemical_formula_sum 'C80 H66 N32 O29 V8 Zn8'
_chemical_formula_weight 2870.12
_space_group_crystal_system orthorhombic
_space_group_IT_number 41
_space_group_name_Hall 'A 2 -2ab'
_space_group_name_H-M_alt 'A e a 2'
_atom_sites_solution_hydrogens mixed
_atom_sites_solution_primary iterative
_audit_creation_date 2024-10-24
_audit_creation_method
;
Olex2 1.5
(compiled 2021.12.09 svn.r5202d8cf for OlexSys, GUI svn.r6439)
;
_audit_update_record
;
2024-12-10 deposited with the CCDC.	2025-11-13 downloaded from the CCDC.
;
_cell_angle_alpha 90
_cell_angle_beta 90
_cell_angle_gamma 90
_cell_formula_units_Z 4
_cell_length_a 20.1731(10)
_cell_length_b 20.1804(12)
_cell_length_c 27.4319(16)
_cell_measurement_reflns_used 9875
_cell_measurement_temperature 293(2)
_cell_measurement_theta_max 25.042
_cell_measurement_theta_min 2.506
_cell_volume 11167.6(11)
_computing_cell_refinement 'SAINT V8.38A (Bruker, 2018)'
_computing_data_reduction 'SAINT V8.38A (Bruker, 2018)'
_computing_molecular_graphics 'Olex2 1.5 (Dolomanov et al., 2009)'
_computing_publication_material 'Olex2 1.5 (Dolomanov et al., 2009)'
_computing_structure_refinement 'SHELXL 2018/3 (Sheldrick, 2015)'
_computing_structure_solution 'olex2.solve 1.5 (Bourhis et al., 2015)'
_diffrn_ambient_temperature 293(2)
_diffrn_measured_fraction_theta_full 0.992
_diffrn_measured_fraction_theta_max 0.992
_diffrn_measurement_device_type bruker
_diffrn_radiation_type MoK\a
_diffrn_radiation_wavelength 0.71073
_diffrn_reflns_av_R_equivalents 0.0647
_diffrn_reflns_av_unetI/netI 0.0513
_diffrn_reflns_Laue_measured_fraction_full 0.992
_diffrn_reflns_Laue_measured_fraction_max 0.992
_diffrn_reflns_limit_h_max 24
_diffrn_reflns_limit_h_min -23
_diffrn_reflns_limit_k_max 24
_diffrn_reflns_limit_k_min -24
_diffrn_reflns_limit_l_max 32
_diffrn_reflns_limit_l_min -32
_diffrn_reflns_number 50273
_diffrn_reflns_point_group_measured_fraction_full 0.990
_diffrn_reflns_point_group_measured_fraction_max 0.989
_diffrn_reflns_theta_full 25.050
_diffrn_reflns_theta_max 25.050
_diffrn_reflns_theta_min 2.018
_diffrn_source_current 0.9
_diffrn_source_power 0.0405
_diffrn_source_voltage 45.0
_exptl_absorpt_coefficient_mu 2.400
_exptl_absorpt_correction_T_max 0.7174
_exptl_absorpt_correction_T_min 0.6500
_exptl_absorpt_correction_type multi-scan
_exptl_absorpt_process_details
;
 SADABS 2016/2: Krause, L., Herbst-Irmer, R., Sheldrick G.M. & Stalke D.,
 J. Appl. Cryst. 48 (2015) 3-10
;
_exptl_crystal_colour colourless
_exptl_crystal_colour_primary colourless
_exptl_crystal_density_diffrn 1.707
_exptl_crystal_description block
_exptl_crystal_F_000 5704
_refine_diff_density_max 1.327
_refine_diff_density_min -0.737
_refine_diff_density_rms 0.225
_refine_ls_abs_structure_details
;
 Refined as an inversion twin.
;
_refine_ls_abs_structure_Flack 0.50(3)
_refine_ls_extinction_method none
_refine_ls_goodness_of_fit_ref 1.135
_refine_ls_hydrogen_treatment constr
_refine_ls_matrix_type full
_refine_ls_number_parameters 884
_refine_ls_number_reflns 9798
_refine_ls_number_restraints 368
_refine_ls_restrained_S_all 1.123
_refine_ls_R_factor_all 0.0772
_refine_ls_R_factor_gt 0.0674
_refine_ls_shift/su_max 0.000
_refine_ls_shift/su_mean 0.000
_refine_ls_structure_factor_coef Fsqd
_refine_ls_weighting_details 'w=1/[\s^2^(Fo^2^)+(0.1003P)^2^+31.8365P] where P=(Fo^2^+2Fc^2^)/3'
_refine_ls_weighting_scheme calc
_refine_ls_wR_factor_gt 0.1650
_refine_ls_wR_factor_ref 0.1719
_reflns_Friedel_coverage 0.950
_reflns_Friedel_fraction_full 0.987
_reflns_Friedel_fraction_max 0.987
_reflns_number_gt 8600
_reflns_number_total 9798
_reflns_threshold_expression 'I > 2\s(I)'
_cod_data_source_file d5gc04571a3.cif
_cod_data_source_block 2
_cod_original_sg_symbol_Hall 'A 2 -2ac'
_cod_database_code 7251300
_shelx_shelxl_version_number 2018/3
_shelx_space_group_comment
;
The symmetry employed for this shelxl refinement is uniquely defined
by the following loop, which should always be used as a source of
symmetry information in preference to the above space-group names.
They are only intended as comments.
;
_olex2_refinement_description
;
1. Twinned data refinement
 Scales: 0.50(3)
 0.50(3)
2. Fixed Uiso
 At 1.2 times of:
  All C(H) groups
 At 1.5 times of:
  All O(H,H) groups
3. Restrained distances
 N5-C15A \\sim N5-C15B
 with sigma of 0.02
 C22A-C21A \\sim C22A-C23A \\sim C24A-C23A \\sim C25A-C24A
 with sigma of 0.02
 C12A-C11A \\sim C13A-C12A \\sim C14A-C13A \\sim C14A-C15A
 with sigma of 0.02
 N9-C21B \\sim N9-C25B
 with sigma of 0.02
 N5-C11B \\sim N5-C11A
 with sigma of 0.02
 N9-C21A \\sim N9-C25A
 with sigma of 0.02
 C22B-C21B \\sim C22B-C23B \\sim C24B-C23B \\sim C25B-C24B
 with sigma of 0.02
 C18B-C17B \\sim C18A-C17A
 with sigma of 0.02
 N7A-C18A \\sim N7B-C18B
 with sigma of 0.02
 C18B-C19B \\sim C18A-C19A
 with sigma of 0.02
 N8B-N7B \\sim N8A-N7A
 with sigma of 0.02
 N16B-N15B \\sim N16A-N15A
 with sigma of 0.02
 N15A-C28A \\sim N15B-C28B
 with sigma of 0.02
 C12B-C11B \\sim C14B-C15B \\sim C14B-C13B \\sim C12B-C13B
 with sigma of 0.02
4. Restrained planarity
 C27A, C26A, N14, C30A, C29A, C28A
 with sigma of 0.1
 N14, C26B, C27B, C28B, C29B, C30B
 with sigma of 0.1
 N5, C12B, C11B, C15B, C14B, C13B
 with sigma of 0.1
5. Uiso/Uaniso restraints and constraints
O14 \\sim O12 \\sim O13: within 2A with sigma of 0.04 and sigma for terminal
atoms of 0.08 within 2A
Uanis(O6B) \\sim Ueq: with sigma of 0.01 and sigma for terminal atoms of 0.02
Uanis(C13A) \\sim Ueq, Uanis(C14A) \\sim Ueq, Uanis(C15A) \\sim Ueq: with sigma
of 0.01 and sigma for terminal atoms of 0.02
Uanis(C24B) \\sim Ueq: with sigma of 0.01 and sigma for terminal atoms of 0.02
Uanis(N7B) \\sim Ueq, Uanis(C18B) \\sim Ueq: with sigma of 0.001 and sigma for
terminal atoms of 0.002
Uanis(C24B) \\sim Ueq, Uanis(C23B) \\sim Ueq: with sigma of 0.01 and sigma for
terminal atoms of 0.02
Uanis(C27A) \\sim Ueq: with sigma of 0.01 and sigma for terminal atoms of 0.02
Uanis(N16B) \\sim Ueq, Uanis(N15A) \\sim Ueq: with sigma of 0.01 and sigma for
terminal atoms of 0.02
Uanis(C28B) \\sim Ueq: with sigma of 0.01 and sigma for terminal atoms of 0.02
Uanis(C28A) \\sim Ueq: with sigma of 0.01 and sigma for terminal atoms of 0.02
Uanis(O13) \\sim Ueq: with sigma of 0.001 and sigma for terminal atoms of 0.002
6. Rigid body (RIGU) restrains
 N9, C25A, C21A, C22A, C24A, C23A, C25B, C24B, C23B, C22B, C21B
 with sigma for 1-2 distances of 0.001 and sigma for 1-3 distances of 0.002
 C15A, N5, C11A, C12A, C13A, C14A
 with sigma for 1-2 distances of 0.001 and sigma for 1-3 distances of 0.002
 N6, C20B, C19B, C18B, C17B, C16B, C18A, C17A, C19A, C20A, C16A, N7A, N8A, N7B
 with sigma for 1-2 distances of 0.001 and sigma for 1-3 distances of 0.002
 N5, C12B, C11B, C15B, C14B, C13B
 with sigma for 1-2 distances of 0.001 and sigma for 1-3 distances of 0.002
7. Others
 Fixed Sof: O6B(0.565) V2B(0.435) O5A(0.565) V2A(0.565) O5B(0.435) C20B(0.5)
 H20B(0.5) C19B(0.5) H19B(0.5) C18B(0.5) C17B(0.5) H17B(0.5) C16B(0.5)
 H16B(0.5) C21A(0.5) H21A(0.5) C22A(0.5) H22A(0.5) C23A(0.5) C24A(0.5)
 H24A(0.5) C25A(0.5) H25A(0.5) C25B(0.5) H25B(0.5) C24B(0.5) H24B(0.5)
 C23B(0.5) C22B(0.5) H22B(0.5) C21B(0.5) H21B(0.5) C26B(0.5) H26B(0.5)
 C27B(0.5) H27B(0.5) C28B(0.5) C29B(0.5) H29B(0.5) C30B(0.5) H30B(0.5)
 C28A(0.5) N15A(0.5) C27A(0.5) H27A(0.5) C26A(0.5) H26A(0.5) C30A(0.5)
 H30A(0.5) C18A(0.5) C17A(0.5) H17A(0.5) C19A(0.5) H19A(0.5) C20A(0.5)
 H20A(0.5) C16A(0.5) H16A(0.5) N7A(0.5) N8A(0.5) N7B(0.5) N8B(0.5) C29A(0.5)
 H29A(0.5) N16A(0.5) N15B(0.5) N16B(0.5) C15A(0.5) H15A(0.5) C11A(0.5)
 H11A(0.5) C12A(0.5) H12A(0.5) C13A(0.5) C14A(0.5) H14A(0.5) C12B(0.5)
 H12B(0.5) C13B(0.5) C14B(0.5) H14B(0.5) C15B(0.5) H15B(0.5) C11B(0.5)
 H11B(0.5) O6A(0.435) O15(0.5) H15C(0.5) H15D(0.5)
8.a Riding coordinates:
 O15(H15C,H15D)
8.b Aromatic/amide H refined with riding coordinates:
 C40(H40), C4(H4), C39(H39), C1(H1), C5(H5), C10(H10), C9(H9), C8(H8), C7(H7),
 C2(H2), C37(H37), C35(H35), C34(H34), C32(H32), C31(H31), C38(H38), C20B(H20B),
  C19B(H19B), C17B(H17B), C16B(H16B), C21A(H21A), C22A(H22A), C24A(H24A),
 C25A(H25A), C25B(H25B), C24B(H24B), C22B(H22B), C21B(H21B), C26B(H26B),
 C27B(H27B), C29B(H29B), C30B(H30B), C27A(H27A), C26A(H26A), C30A(H30A),
 C17A(H17A), C19A(H19A), C20A(H20A), C16A(H16A), C29A(H29A), C15A(H15A),
 C11A(H11A), C12A(H12A), C14A(H14A), C12B(H12B), C14B(H14B), C15B(H15B),
 C11B(H11B)
8.c Fitted hexagon refined as free rotating group:
 C6(C10,C9,N4,C8,C7), C35(C34,C33,C32,C31,N10), N6(C20B,C19B,C18B,C17B,C16B),
 N9(C21A,C22A,C23A,C24A,C25A), N14(C26B,C27B,C28B,C29B,C30B), C12B(C13B,C14B,
 C15B,N5,C11B)
;
_olex2_submission_special_instructions 'No special instructions were received'

loop_
_space_group_symop_operation_xyz
'x, y, z'
'-x, -y, z'
'x+1/2, -y+1/2, z'
'-x+1/2, y+1/2, z'
'x, y+1/2, z+1/2'
'-x, -y+1/2, z+1/2'
'x+1/2, -y+1, z+1/2'
'-x+1/2, y+1, z+1/2'

loop_
_atom_site_label
_atom_site_type_symbol
_atom_site_fract_x
_atom_site_fract_y
_atom_site_fract_z
_atom_site_U_iso_or_equiv
_atom_site_adp_type
_atom_site_occupancy
_atom_site_site_symmetry_order
_atom_site_calc_flag
_atom_site_refinement_flags_posn
_atom_site_refinement_flags_adp
_atom_site_refinement_flags_occupancy
_atom_site_disorder_assembly
_atom_site_disorder_group
Zn1 Zn 0.18077(6) 0.33909(6) 0.37939(5) 0.0348(3) Uani 1 1 d . . . . .
Zn2 Zn 0.33236(6) 0.57747(6) 0.33564(5) 0.0387(3) Uani 1 1 d . . . . .
Zn4 Zn 0.17729(8) 0.63099(8) 0.58007(5) 0.0477(4) Uani 1 1 d . . . . .
V3 V 0.23427(10) 0.73892(9) 0.67053(6) 0.0367(5) Uani 1 1 d . . . . .
V4 V 0.23616(9) 0.72548(9) 0.79314(6) 0.0316(4) Uani 1 1 d . . . . .
V1 V 0.24724(12) 0.48410(9) 0.41779(7) 0.0430(5) Uani 1 1 d . . . . .
O12 O 0.3175(4) 0.7331(5) 0.7949(4) 0.061(3) Uani 1 1 d . . . . .
N13 N -0.1628(5) 0.4861(5) 0.7793(4) 0.043(2) Uani 1 1 d . . . . .
N1 N 0.0866(5) 0.3679(5) 0.3652(3) 0.038(2) Uani 1 1 d . . . . .
O8 O 0.3152(5) 0.7448(7) 0.6674(4) 0.070(3) Uani 1 1 d . . . . .
C40 C -0.1791(6) 0.5944(6) 0.7462(5) 0.048(3) Uani 1 1 d . . . . .
H40 H -0.193642 0.637670 0.750636 0.057 Uiso 1 1 calc R U . . .
O1 O 0.3100(6) 0.5254(6) 0.3904(4) 0.074(3) Uani 1 1 d . . . . .
C4 C -0.0151(6) 0.4187(6) 0.3884(5) 0.045(3) Uani 1 1 d . . . . .
H4 H -0.039028 0.441473 0.412060 0.054 Uiso 1 1 calc R U . . .
O13 O 0.2179(5) 0.6521(5) 0.8189(4) 0.068(3) Uani 1 1 d . U . . .
O11 O 0.2082(5) 0.7242(6) 0.7317(3) 0.070(3) Uani 1 1 d . . . . .
O2 O 0.1770(6) 0.5195(6) 0.4099(5) 0.086(4) Uani 1 1 d . . . . .
O3 O 0.2450(5) 0.4054(4) 0.3933(3) 0.050(2) Uani 1 1 d . . . . .
N2 N -0.1081(5) 0.4229(6) 0.3357(5) 0.052(3) Uani 1 1 d . . . . .
C39 C -0.1832(6) 0.5493(6) 0.7839(5) 0.044(3) Uani 1 1 d . . . . .
H39 H -0.200697 0.563126 0.813559 0.053 Uiso 1 1 calc R U . . .
C36 C -0.1532(6) 0.5748(7) 0.7018(5) 0.050(3) Uani 1 1 d . . . . .
O10 O 0.2012(7) 0.8094(6) 0.6517(5) 0.089(4) Uani 1 1 d . . . . .
C1 C 0.0587(6) 0.3510(6) 0.3229(4) 0.042(3) Uani 1 1 d . . . . .
H1 H 0.083542 0.326390 0.300787 0.050 Uiso 1 1 calc R U . . .
C5 C 0.0491(6) 0.4007(6) 0.3969(4) 0.043(3) Uani 1 1 d . . . . .
H5 H 0.067709 0.412031 0.426787 0.051 Uiso 1 1 calc R U . . .
O14 O 0.2016(6) 0.7869(6) 0.8237(4) 0.079(4) Uani 1 1 d . . . . .
O9 O 0.2106(7) 0.6758(6) 0.6358(4) 0.082(4) Uani 1 1 d . . . . .
C6 C -0.1498(4) 0.4495(4) 0.2561(2) 0.041(3) Uani 1 1 d G . . . .
C10 C -0.1810(5) 0.4288(3) 0.2136(3) 0.050(3) Uani 1 1 d G . . . .
H10 H -0.193306 0.384640 0.209885 0.061 Uiso 1 1 calc R U . . .
C9 C -0.1939(4) 0.4740(4) 0.1766(2) 0.050(3) Uani 1 1 d G . . . .
H9 H -0.214787 0.460163 0.148109 0.060 Uiso 1 1 calc R U . . .
N4 N -0.1756(4) 0.5400(3) 0.1821(3) 0.049(3) Uani 1 1 d G . . . .
C8 C -0.1444(5) 0.5607(3) 0.2246(3) 0.073(5) Uani 1 1 d G . . . .
H8 H -0.132106 0.604861 0.228295 0.087 Uiso 1 1 calc R U . . .
C7 C -0.1315(5) 0.5155(4) 0.2616(3) 0.070(5) Uani 1 1 d G . . . .
H7 H -0.110625 0.529339 0.290071 0.084 Uiso 1 1 calc R U . . .
O7 O 0.2575(8) 0.4219(5) 0.5761(4) 0.083(4) Uani 1 1 d . . . . .
C3 C -0.0443(6) 0.4027(6) 0.3440(5) 0.041(3) Uani 1 1 d . . . . .
N3 N -0.1367(5) 0.4037(6) 0.2920(5) 0.056(3) Uani 1 1 d . . . . .
N11 N -0.1230(7) 0.5990(9) 0.6193(4) 0.091(5) Uani 1 1 d . . . . .
C2 C -0.0046(6) 0.3680(6) 0.3105(5) 0.048(3) Uani 1 1 d . . . . .
H2 H -0.021390 0.356698 0.280051 0.057 Uiso 1 1 calc R U . . .
C37 C -0.1329(8) 0.5099(8) 0.6976(5) 0.063(4) Uani 1 1 d . . . . .
H37 H -0.114978 0.494191 0.668576 0.076 Uiso 1 1 calc R U . . .
C35 C 0.0378(4) 0.5917(6) 0.5599(3) 0.098(7) Uani 1 1 d G . . . .
H35 H 0.054842 0.577743 0.530148 0.117 Uiso 1 1 calc R U . . .
C34 C -0.0298(4) 0.5871(7) 0.5691(3) 0.103(8) Uani 1 1 d G . . . .
H34 H -0.058007 0.569939 0.545401 0.124 Uiso 1 1 calc R U . . .
C33 C -0.0552(3) 0.6080(6) 0.6136(3) 0.065(5) Uani 1 1 d G . . . .
C32 C -0.0130(4) 0.6336(5) 0.6489(2) 0.059(4) Uani 1 1 d G . . . .
H32 H -0.030060 0.647572 0.678719 0.071 Uiso 1 1 calc R U . . .
C31 C 0.0546(4) 0.6383(5) 0.6398(3) 0.063(4) Uani 1 1 d G . . . .
H31 H 0.082789 0.655376 0.663467 0.075 Uiso 1 1 calc R U . . .
N10 N 0.0800(3) 0.6173(5) 0.5953(3) 0.061(3) Uani 1 1 d G . . . .
O6B O 0.2080(11) 0.5436(12) 0.5608(8) 0.060(6) Uani 0.565 1 d . U P A 1
N12 N -0.1502(7) 0.6203(7) 0.6661(4) 0.073(4) Uani 1 1 d . . . . .
C38 C -0.1394(8) 0.4695(7) 0.7365(5) 0.061(4) Uani 1 1 d . . . . .
H38 H -0.126078 0.425743 0.732599 0.073 Uiso 1 1 calc R U . . .
Zn3 Zn 0.31782(9) 0.39446(8) 0.62635(6) 0.0532(4) Uani 1 1 d . . . . .
V2B V 0.2233(4) 0.4846(2) 0.53861(19) 0.0409(12) Uani 0.435 1 d . . P A 2
O5A O 0.3394(11) 0.5212(13) 0.5495(9) 0.092(7) Uani 0.565 1 d . . P A 1
V2A V 0.2651(3) 0.49080(18) 0.54214(13) 0.0364(9) Uani 0.565 1 d . . P A 1
O5B O 0.1458(11) 0.4735(10) 0.5256(9) 0.063(6) Uani 0.435 1 d . . P A 2
N6 N 0.4258(4) 0.6097(5) 0.3485(4) 0.049(2) Uani 1 1 d G . . . .
C20B C 0.4719(6) 0.5594(4) 0.3556(6) 0.063(7) Uani 0.5 1 d G . P B 2
H20B H 0.459560 0.515415 0.351186 0.076 Uiso 0.5 1 calc R U P B 2
C19B C 0.5364(5) 0.5749(6) 0.3694(7) 0.052(6) Uani 0.5 1 d DG . P B 2
H19B H 0.567179 0.541202 0.374191 0.062 Uiso 0.5 1 calc R U P B 2
C18B C 0.5548(5) 0.6406(7) 0.3761(7) 0.043(4) Uani 0.5 1 d DG U P B 2
C17B C 0.5087(6) 0.6909(5) 0.3690(7) 0.048(5) Uani 0.5 1 d DG . P B 2
H17B H 0.521038 0.734905 0.373418 0.058 Uiso 0.5 1 calc R U P B 2
C16B C 0.4442(5) 0.6755(4) 0.3552(6) 0.052(6) Uani 0.5 1 d G . P B 2
H16B H 0.413418 0.709119 0.350413 0.063 Uiso 0.5 1 calc R U P B 2
N9 N 0.1742(5) 0.6861(5) 0.5189(3) 0.054(3) Uani 1 1 d DG . . . .
C21A C 0.1958(7) 0.6572(6) 0.4758(4) 0.049(5) Uani 0.5 1 d DG . P C 1
H21A H 0.216984 0.616263 0.476454 0.058 Uiso 0.5 1 calc R U P C 1
C22A C 0.1856(9) 0.6893(8) 0.4316(3) 0.050(6) Uani 0.5 1 d DG . P C 1
H22A H 0.199956 0.669932 0.402718 0.060 Uiso 0.5 1 calc R U P C 1
C23A C 0.1538(8) 0.7504(8) 0.4306(4) 0.037(4) Uani 0.5 1 d DG . P C 1
C24A C 0.1323(9) 0.7794(6) 0.4737(6) 0.056(6) Uani 0.5 1 d DG . P C 1
H24A H 0.111093 0.820321 0.473055 0.067 Uiso 0.5 1 calc R U P C 1
C25A C 0.1425(8) 0.7473(6) 0.5179(4) 0.064(7) Uani 0.5 1 d DG . P C 1
H25A H 0.128120 0.766653 0.546791 0.077 Uiso 0.5 1 calc R U P C 1
C25B C 0.1878(13) 0.7543(11) 0.5244(8) 0.045(5) Uani 0.5 1 d D . P C 2
H25B H 0.200371 0.768671 0.555220 0.054 Uiso 0.5 1 calc R U P C 2
C24B C 0.1841(11) 0.8022(10) 0.4877(6) 0.033(4) Uani 0.5 1 d D U P C 2
H24B H 0.202461 0.844129 0.491741 0.039 Uiso 0.5 1 calc R U P C 2
C23B C 0.1521(11) 0.7846(11) 0.4451(8) 0.034(4) Uani 0.5 1 d D U P C 2
C22B C 0.1269(15) 0.7195(11) 0.4412(9) 0.053(7) Uani 0.5 1 d D . P C 2
H22B H 0.107910 0.704223 0.412453 0.063 Uiso 0.5 1 calc R U P C 2
C21B C 0.1318(17) 0.6793(14) 0.4820(9) 0.065(8) Uani 0.5 1 d D . P C 2
H21B H 0.102416 0.643885 0.483855 0.078 Uiso 0.5 1 calc R U P C 2
N14 N 0.4093(6) 0.3807(5) 0.6065(4) 0.075(4) Uani 1 1 d G . . . .
C26B C 0.4362(7) 0.3175(5) 0.6027(6) 0.074(10) Uani 0.5 1 d G . P D 2
H26B H 0.409190 0.280491 0.606634 0.089 Uiso 0.5 1 calc R U P D 2
C27B C 0.5033(7) 0.3095(6) 0.5931(7) 0.051(6) Uani 0.5 1 d G . P D 2
H27B H 0.521322 0.267243 0.590579 0.061 Uiso 0.5 1 calc R U P D 2
C28B C 0.5437(6) 0.3648(9) 0.5872(8) 0.043(8) Uani 0.5 1 d DG U P D 2
C29B C 0.5168(7) 0.4280(7) 0.5910(9) 0.089(13) Uani 0.5 1 d G . P D 2
H29B H 0.543776 0.465037 0.587049 0.107 Uiso 0.5 1 calc R U P D 2
C30B C 0.4496(8) 0.4360(4) 0.6006(7) 0.087(12) Uani 0.5 1 d G . P D 2
H30B H 0.431644 0.478287 0.603103 0.104 Uiso 0.5 1 calc R U P D 2
C28A C 0.5567(13) 0.3452(15) 0.6019(10) 0.045(7) Uani 0.5 1 d D U P D 1
N15A N 0.6220(12) 0.3368(17) 0.5969(9) 0.052(7) Uani 0.5 1 d D U P D 1
C27A C 0.5223(14) 0.3243(12) 0.6406(10) 0.057(7) Uani 0.5 1 d . U P D 1
H27A H 0.542561 0.299875 0.665167 0.069 Uiso 0.5 1 calc R U P D 1
C26A C 0.4547(15) 0.3402(12) 0.6432(11) 0.066(8) Uani 0.5 1 d . . P D 1
H26A H 0.433000 0.324569 0.670800 0.079 Uiso 0.5 1 calc R U P D 1
C30A C 0.4539(15) 0.3935(15) 0.5722(9) 0.054(7) Uani 0.5 1 d . . P D 1
H30A H 0.435554 0.417703 0.546639 0.065 Uiso 0.5 1 calc R U P D 1
C18A C 0.5517(9) 0.6654(10) 0.3593(6) 0.031(4) Uani 0.5 1 d D . P B 1
C17A C 0.5183(12) 0.6819(12) 0.3160(8) 0.043(5) Uani 0.5 1 d D . P B 1
H17A H 0.537597 0.708103 0.291981 0.051 Uiso 0.5 1 calc R U P B 1
C19A C 0.5204(11) 0.6269(12) 0.3944(8) 0.041(5) Uani 0.5 1 d D . P B 1
H19A H 0.541864 0.617278 0.423507 0.049 Uiso 0.5 1 calc R U P B 1
C20A C 0.4580(11) 0.6034(12) 0.3861(11) 0.046(5) Uani 0.5 1 d . . P B 1
H20A H 0.437901 0.580229 0.411429 0.055 Uiso 0.5 1 calc R U P B 1
C16A C 0.4548(13) 0.6565(13) 0.3114(10) 0.052(5) Uani 0.5 1 d . . P B 1
H16A H 0.429272 0.668767 0.284660 0.062 Uiso 0.5 1 calc R U P B 1
N7A N 0.6209(9) 0.6575(9) 0.3864(9) 0.041(4) Uani 0.5 1 d D . P B 1
N8A N 0.6395(10) 0.7239(9) 0.3863(7) 0.042(4) Uani 0.5 1 d D . P B 1
N7B N 0.6170(10) 0.6887(11) 0.3654(7) 0.045(4) Uani 0.5 1 d D U P B 2
N8B N 0.6501(12) 0.6734(13) 0.4076(7) 0.055(6) Uani 0.5 1 d D . P B 2
C29A C 0.5221(13) 0.3803(12) 0.5640(11) 0.045(6) Uani 0.5 1 d . . P D 1
H29A H 0.543333 0.393707 0.535538 0.054 Uiso 0.5 1 calc R U P D 1
N16A N 0.6540(11) 0.3555(11) 0.5543(8) 0.047(5) Uani 0.5 1 d D . P D 1
N15B N 0.6087(13) 0.3614(12) 0.5801(13) 0.066(9) Uani 0.5 1 d D . P D 2
N16B N 0.6371(13) 0.2991(14) 0.5773(11) 0.066(7) Uani 0.5 1 d D U P D 2
C15A C 0.1345(12) 0.2324(11) 0.4459(9) 0.045(5) Uani 0.5 1 d D U P E 1
H15A H 0.113912 0.214997 0.418404 0.054 Uiso 0.5 1 calc R U P E 1
C11A C 0.1931(13) 0.3147(12) 0.4846(7) 0.046(5) Uani 0.5 1 d D . P E 1
H11A H 0.213524 0.355937 0.482424 0.055 Uiso 0.5 1 calc R U P E 1
C12A C 0.1838(12) 0.2877(11) 0.5304(9) 0.047(5) Uani 0.5 1 d D . P E 1
H12A H 0.201747 0.306643 0.558312 0.056 Uiso 0.5 1 calc R U P E 1
C13A C 0.1455(11) 0.2297(11) 0.5319(8) 0.035(4) Uani 0.5 1 d D U P E 1
C14A C 0.1208(15) 0.2022(13) 0.4895(7) 0.052(5) Uani 0.5 1 d D U P E 1
H14A H 0.095267 0.163812 0.490493 0.062 Uiso 0.5 1 calc R U P E 1
C12B C 0.1340(9) 0.2552(8) 0.5200(4) 0.049(7) Uani 0.5 1 d DG . P E 2
H12B H 0.113593 0.267873 0.548932 0.059 Uiso 0.5 1 calc R U P E 2
C13B C 0.1566(8) 0.1906(7) 0.5143(5) 0.034(4) Uani 0.5 1 d DG . P E 2
C14B C 0.1872(8) 0.1716(5) 0.4711(5) 0.042(5) Uani 0.5 1 d DG . P E 2
H14B H 0.202292 0.128397 0.467231 0.051 Uiso 0.5 1 calc R U P E 2
C15B C 0.1952(7) 0.2173(5) 0.4336(4) 0.044(5) Uani 0.5 1 d DG . P E 2
H15B H 0.215624 0.204591 0.404664 0.052 Uiso 0.5 1 calc R U P E 2
N5 N 0.1726(5) 0.2819(5) 0.4393(3) 0.051(2) Uani 1 1 d DG . . . .
C11B C 0.1420(8) 0.3008(5) 0.4825(5) 0.058(7) Uani 0.5 1 d DG . P E 2
H11B H 0.126925 0.344068 0.486364 0.070 Uiso 0.5 1 calc R U P E 2
O4 O 0.2656(5) 0.4777(5) 0.4813(3) 0.060(3) Uani 1 1 d . . . . .
O6A O 0.237(2) 0.5640(12) 0.5652(9) 0.068(10) Uani 0.435 1 d . . P A 2
O15 O 0.5720(11) 0.753(2) 0.2317(12) 0.19(2) Uani 0.5 1 d . . P . .
H15C H 0.604604 0.731582 0.220276 0.287 Uiso 0.5 1 d R U P . .
H15D H 0.585714 0.790142 0.242926 0.287 Uiso 0.5 1 d R U P . .

loop_
_atom_site_aniso_label
_atom_site_aniso_U_11
_atom_site_aniso_U_22
_atom_site_aniso_U_33
_atom_site_aniso_U_23
_atom_site_aniso_U_13
_atom_site_aniso_U_12
Zn1 0.0395(7) 0.0300(7) 0.0348(7) -0.0017(5) 0.0022(6) 0.0027(5)
Zn2 0.0395(6) 0.0286(6) 0.0481(8) 0.0007(6) -0.0044(6) -0.0019(5)
Zn4 0.0765(11) 0.0379(8) 0.0287(7) -0.0038(6) -0.0016(7) -0.0011(7)
V3 0.0522(12) 0.0328(10) 0.0252(10) 0.0001(8) -0.0048(9) 0.0041(8)
V4 0.0401(10) 0.0303(9) 0.0244(9) -0.0021(8) 0.0054(8) -0.0021(7)
V1 0.0666(13) 0.0302(10) 0.0322(11) 0.0020(8) -0.0100(9) 0.0005(10)
O12 0.047(5) 0.071(7) 0.064(6) -0.005(5) 0.004(5) -0.017(4)
N13 0.047(6) 0.034(6) 0.047(6) -0.004(4) -0.003(5) 0.007(4)
N1 0.036(5) 0.038(5) 0.039(5) 0.002(4) -0.004(4) 0.002(4)
O8 0.059(6) 0.110(9) 0.042(5) -0.023(6) 0.005(5) 0.006(6)
C40 0.057(8) 0.033(7) 0.053(8) 0.003(6) 0.002(6) 0.013(5)
O1 0.109(9) 0.066(7) 0.048(6) 0.012(5) -0.012(6) -0.042(6)
C4 0.042(6) 0.051(7) 0.040(7) -0.004(5) -0.004(5) 0.013(5)
O13 0.068(3) 0.067(3) 0.068(3) 0.0014(15) 0.0011(15) -0.0021(15)
O11 0.069(6) 0.114(9) 0.027(4) -0.004(5) -0.008(5) 0.003(6)
O2 0.095(9) 0.062(7) 0.101(10) 0.002(7) -0.027(7) 0.025(6)
O3 0.065(5) 0.035(4) 0.049(5) 0.001(4) -0.002(4) -0.012(4)
N2 0.038(5) 0.066(7) 0.054(6) 0.015(6) -0.001(5) 0.006(5)
C39 0.045(7) 0.037(7) 0.050(8) -0.011(6) 0.004(5) 0.005(5)
C36 0.043(7) 0.062(9) 0.045(7) -0.005(6) 0.004(5) 0.029(6)
O10 0.110(9) 0.057(7) 0.099(9) 0.027(6) 0.009(8) 0.038(7)
C1 0.039(6) 0.040(6) 0.047(7) -0.001(5) 0.001(5) 0.001(5)
C5 0.049(7) 0.043(7) 0.036(6) -0.012(5) -0.002(5) 0.004(5)
O14 0.108(9) 0.076(7) 0.054(6) -0.035(6) -0.008(6) 0.043(7)
O9 0.136(10) 0.067(7) 0.042(6) -0.008(5) -0.015(6) -0.038(7)
C6 0.036(6) 0.041(7) 0.045(7) 0.002(5) -0.007(5) 0.000(5)
C10 0.073(9) 0.029(6) 0.049(8) -0.001(6) -0.020(6) -0.014(6)
C9 0.069(8) 0.046(8) 0.034(6) 0.007(6) -0.007(6) -0.004(6)
N4 0.066(7) 0.043(6) 0.038(6) 0.006(5) -0.004(5) -0.007(5)
C8 0.098(12) 0.056(10) 0.063(10) 0.009(8) -0.023(9) -0.008(9)
C7 0.097(12) 0.061(10) 0.052(9) -0.003(7) -0.016(8) -0.032(9)
O7 0.166(12) 0.033(5) 0.051(6) 0.014(4) -0.015(7) 0.005(6)
C3 0.039(6) 0.036(6) 0.047(7) 0.006(5) -0.002(5) 0.000(5)
N3 0.043(6) 0.054(7) 0.071(8) 0.022(6) -0.023(6) -0.015(5)
N11 0.080(9) 0.155(15) 0.038(7) 0.025(8) 0.021(6) 0.052(10)
C2 0.043(7) 0.054(8) 0.046(7) 0.006(6) -0.008(6) -0.006(6)
C37 0.076(10) 0.067(10) 0.047(8) -0.018(7) 0.013(7) 0.020(8)
C35 0.077(12) 0.16(2) 0.053(10) -0.041(11) -0.001(9) 0.018(13)
C34 0.081(12) 0.20(2) 0.026(8) -0.027(10) 0.006(7) 0.003(14)
C33 0.070(10) 0.094(12) 0.032(7) 0.020(7) 0.008(6) 0.034(9)
C32 0.077(10) 0.070(10) 0.032(7) 0.015(6) 0.014(7) 0.017(8)
C31 0.084(11) 0.063(10) 0.042(8) -0.001(7) 0.007(7) 0.019(8)
N10 0.085(9) 0.060(7) 0.038(6) -0.005(5) 0.001(6) 0.016(6)
O6B 0.071(11) 0.052(11) 0.056(10) -0.021(9) -0.003(9) 0.008(9)
N12 0.082(9) 0.103(11) 0.034(6) 0.021(7) 0.020(6) 0.045(8)
C38 0.087(11) 0.036(7) 0.059(9) -0.005(6) 0.018(8) 0.021(7)
Zn3 0.0808(11) 0.0364(8) 0.0424(8) 0.0026(7) 0.0031(8) -0.0112(7)
V2B 0.062(4) 0.030(3) 0.031(3) 0.0001(19) 0.013(3) -0.001(3)
O5A 0.069(13) 0.101(18) 0.107(18) -0.009(14) -0.023(12) -0.026(12)
V2A 0.057(3) 0.0239(19) 0.0284(19) -0.0021(14) -0.0066(19) -0.0013(19)
O5B 0.064(14) 0.044(12) 0.082(16) -0.015(11) 0.037(13) 0.005(10)
N6 0.036(4) 0.044(5) 0.068(6) -0.006(4) -0.001(4) -0.004(3)
C20B 0.051(7) 0.042(7) 0.10(2) -0.019(9) -0.017(9) 0.003(4)
C19B 0.046(7) 0.041(5) 0.067(16) -0.002(7) -0.008(9) 0.002(4)
C18B 0.043(4) 0.042(4) 0.042(4) -0.0003(15) 0.0000(15) 0.0006(14)
C17B 0.045(5) 0.036(6) 0.064(15) -0.006(7) -0.004(7) -0.002(4)
C16B 0.045(6) 0.043(5) 0.069(16) -0.001(8) -0.005(9) -0.004(5)
N9 0.072(7) 0.055(5) 0.035(5) 0.007(4) -0.001(4) -0.014(4)
C21A 0.050(13) 0.060(11) 0.036(6) 0.009(5) -0.005(6) -0.003(9)
C22A 0.063(14) 0.055(10) 0.032(7) 0.003(7) 0.001(8) 0.012(9)
C23A 0.027(10) 0.043(10) 0.043(9) -0.002(7) -0.004(8) -0.008(8)
C24A 0.066(17) 0.055(12) 0.047(9) -0.002(7) 0.011(9) 0.001(10)
C25A 0.084(17) 0.058(8) 0.051(9) 0.004(8) 0.007(10) -0.008(9)
C25B 0.052(13) 0.051(6) 0.031(8) 0.006(5) 0.003(8) -0.004(6)
C24B 0.040(9) 0.033(7) 0.026(6) -0.006(5) 0.007(6) -0.003(6)
C23B 0.039(9) 0.035(7) 0.028(7) -0.006(6) 0.005(6) -0.003(7)
C22B 0.073(17) 0.040(8) 0.045(9) 0.004(7) -0.018(10) -0.017(9)
C21B 0.093(15) 0.050(11) 0.051(9) 0.012(8) -0.019(10) -0.020(11)
N14 0.105(11) 0.055(8) 0.065(8) -0.002(6) 0.019(8) -0.024(7)
C26B 0.15(3) 0.023(13) 0.048(17) -0.002(11) -0.007(19) -0.014(16)
C27B 0.055(16) 0.040(14) 0.058(16) -0.008(12) -0.010(13) 0.007(11)
C28B 0.056(14) 0.040(13) 0.033(13) -0.002(10) 0.003(11) 0.010(11)
C29B 0.12(3) 0.039(16) 0.11(3) 0.038(19) 0.06(2) 0.026(18)
C30B 0.13(3) 0.020(13) 0.11(3) -0.006(16) 0.04(3) 0.005(16)
C28A 0.044(11) 0.050(12) 0.041(12) -0.005(10) -0.012(10) 0.009(10)
N15A 0.058(12) 0.055(12) 0.044(11) -0.013(10) 0.008(10) 0.003(10)
C27A 0.062(12) 0.054(12) 0.056(12) 0.013(10) -0.007(10) 0.022(10)
C26A 0.07(2) 0.07(2) 0.055(18) 0.002(15) 0.023(15) 0.004(16)
C30A 0.065(18) 0.07(2) 0.025(12) 0.008(12) -0.007(11) -0.004(14)
C18A 0.030(6) 0.033(9) 0.028(7) -0.012(6) 0.005(5) 0.002(6)
C17A 0.047(8) 0.040(11) 0.041(8) 0.001(7) -0.010(6) -0.010(7)
C19A 0.029(6) 0.051(11) 0.042(8) 0.002(8) 0.002(5) -0.001(7)
C20A 0.026(6) 0.049(12) 0.063(7) -0.006(7) 0.007(5) 0.003(6)
C16A 0.047(8) 0.051(11) 0.056(10) -0.008(8) -0.007(6) -0.013(8)
N7A 0.035(6) 0.035(8) 0.053(12) -0.006(7) -0.008(7) -0.004(6)
N8A 0.053(11) 0.037(8) 0.037(10) -0.001(7) -0.011(9) -0.010(6)
N7B 0.045(4) 0.045(4) 0.045(4) 0.0000(15) -0.0001(15) -0.0005(15)
N8B 0.053(14) 0.075(18) 0.038(12) -0.028(12) -0.016(11) 0.022(12)
C29A 0.048(15) 0.029(14) 0.058(17) -0.005(12) -0.013(13) 0.004(11)
N16A 0.039(11) 0.047(13) 0.055(13) -0.015(11) 0.004(10) 0.004(10)
N15B 0.08(2) 0.038(15) 0.08(2) 0.002(14) -0.001(19) 0.008(13)
N16B 0.063(11) 0.070(12) 0.066(12) -0.006(11) -0.012(10) 0.021(10)
C15A 0.049(9) 0.043(7) 0.044(7) 0.003(6) -0.004(6) -0.001(6)
C11A 0.047(12) 0.036(9) 0.055(7) 0.008(5) 0.002(6) -0.005(8)
C12A 0.055(12) 0.034(8) 0.051(7) 0.004(7) 0.000(7) -0.007(8)
C13A 0.038(9) 0.027(8) 0.040(7) 0.005(6) 0.000(6) 0.004(7)
C14A 0.065(11) 0.047(9) 0.044(6) 0.003(5) -0.005(6) -0.012(8)
C12B 0.056(16) 0.039(8) 0.053(10) 0.010(7) 0.006(10) 0.010(8)
C13B 0.033(10) 0.034(8) 0.036(8) 0.008(7) 0.003(8) -0.001(7)
C14B 0.050(12) 0.040(8) 0.037(8) 0.002(6) 0.008(7) -0.007(8)
C15B 0.053(12) 0.043(5) 0.035(9) 0.003(6) 0.001(8) -0.011(6)
N5 0.054(6) 0.047(5) 0.053(5) 0.010(4) -0.002(4) -0.003(4)
C11B 0.071(17) 0.045(10) 0.058(8) 0.017(7) 0.008(9) 0.011(10)
O4 0.089(7) 0.063(6) 0.029(4) 0.001(4) 0.005(5) 0.025(5)
O6A 0.14(3) 0.030(13) 0.033(12) -0.018(9) -0.016(15) -0.016(15)
O15 0.044(12) 0.36(6) 0.17(3) -0.23(4) -0.015(17) 0.02(2)

loop_
_atom_type_symbol
_atom_type_description
_atom_type_scat_dispersion_real
_atom_type_scat_dispersion_imag
_atom_type_scat_source
C C 0.0033 0.0016 'International Tables Vol C Tables 4.2.6.8 and 6.1.1.4'
H H 0.0000 0.0000 'International Tables Vol C Tables 4.2.6.8 and 6.1.1.4'
N N 0.0061 0.0033 'International Tables Vol C Tables 4.2.6.8 and 6.1.1.4'
O O 0.0106 0.0060 'International Tables Vol C Tables 4.2.6.8 and 6.1.1.4'
V V 0.3005 0.5294 'International Tables Vol C Tables 4.2.6.8 and 6.1.1.4'
Zn Zn 0.2839 1.4301 'International Tables Vol C Tables 4.2.6.8 and 6.1.1.4'

loop_
_geom_angle_atom_site_label_1
_geom_angle_atom_site_label_2
_geom_angle_atom_site_label_3
_geom_angle
_geom_angle_site_symmetry_1
_geom_angle_site_symmetry_3
_geom_angle_publ_flag
O3 Zn1 N1 118.4(4) . . ?
O3 Zn1 N5 107.2(4) . . ?
O14 Zn1 N1 102.2(4) 5_544 . ?
O14 Zn1 O3 113.6(5) 5_544 . ?
O14 Zn1 N5 110.8(5) 5_544 . ?
N5 Zn1 N1 104.2(4) . . ?
N13 Zn2 N6 107.1(4) 7_554 . ?
O1 Zn2 N13 105.5(4) . 7_554 ?
O1 Zn2 N6 105.2(5) . . ?
O13 Zn2 N13 110.6(5) 8_544 7_554 ?
O13 Zn2 O1 120.9(5) 8_544 . ?
O13 Zn2 N6 106.8(4) 8_544 . ?
O9 Zn4 N10 104.0(5) . . ?
O9 Zn4 O6B 122.6(8) . . ?
O9 Zn4 N9 114.7(4) . . ?
O6B Zn4 N10 104.0(8) . . ?
O6B Zn4 N9 106.5(8) . . ?
N9 Zn4 N10 102.6(4) . . ?
O6A Zn4 O9 107.2(10) . . ?
O6A Zn4 N10 125.0(11) . . ?
O6A Zn4 N9 103.9(9) . . ?
O8 V3 O11 110.8(5) . . ?
O8 V3 O10 108.8(7) . . ?
O8 V3 O9 108.1(6) . . ?
O10 V3 O11 108.5(6) . . ?
O10 V3 O9 111.4(7) . . ?
O9 V3 O11 109.1(6) . . ?
O12 V4 O13 106.7(6) . . ?
O12 V4 O11 110.2(5) . . ?
O12 V4 O14 109.6(6) . . ?
O13 V4 O11 108.5(6) . . ?
O14 V4 O13 110.8(6) . . ?
O14 V4 O11 111.0(6) . . ?
O1 V1 O3 107.5(5) . . ?
O1 V1 O4 108.3(5) . . ?
O2 V1 O1 112.5(7) . . ?
O2 V1 O3 109.6(6) . . ?
O2 V1 O4 110.3(6) . . ?
O3 V1 O4 108.6(5) . . ?
C39 N13 Zn2 121.2(9) . 7_455 ?
C38 N13 Zn2 122.9(9) . 7_455 ?
C38 N13 C39 115.9(11) . . ?
C1 N1 Zn1 119.4(8) . . ?
C5 N1 Zn1 123.4(8) . . ?
C5 N1 C1 117.2(10) . . ?
C39 C40 H40 120.2 . . ?
C39 C40 C36 119.7(12) . . ?
C36 C40 H40 120.2 . . ?
V1 O1 Zn2 143.7(7) . . ?
C5 C4 H4 120.4 . . ?
C5 C4 C3 119.3(11) . . ?
C3 C4 H4 120.4 . . ?
V4 O13 Zn2 158.4(7) . 8_545 ?
V4 O11 V3 142.8(7) . . ?
V1 O3 Zn1 138.1(6) . . ?
C3 N2 N3 116.9(11) . . ?
N13 C39 C40 122.4(12) . . ?
N13 C39 H39 118.8 . . ?
C40 C39 H39 118.8 . . ?
C37 C36 C40 117.2(13) . . ?
N12 C36 C40 117.7(12) . . ?
N12 C36 C37 125.1(12) . . ?
V3 O10 Zn3 167.8(9) . 4 ?
N1 C1 H1 118.4 . . ?
N1 C1 C2 123.2(11) . . ?
C2 C1 H1 118.4 . . ?
N1 C5 C4 124.1(11) . . ?
N1 C5 H5 118.0 . . ?
C4 C5 H5 118.0 . . ?
V4 O14 Zn1 156.5(7) . 5 ?
V3 O9 Zn4 158.2(7) . . ?
C10 C6 C7 120.0 . . ?
N3 C6 C10 119.0(7) . . ?
N3 C6 C7 121.0(7) . . ?
C6 C10 H10 120.0 . . ?
C9 C10 C6 120.0 . . ?
C9 C10 H10 120.0 . . ?
C10 C9 H9 120.0 . . ?
C10 C9 N4 120.0 . . ?
N4 C9 H9 120.0 . . ?
C9 N4 Zn3 121.7(4) . 7_454 ?
C8 N4 C9 120.0 . . ?
C8 N4 Zn3 117.8(4) . 7_454 ?
N4 C8 H8 120.0 . . ?
N4 C8 C7 120.0 . . ?
C7 C8 H8 120.0 . . ?
C6 C7 H7 120.0 . . ?
C8 C7 C6 120.0 . . ?
C8 C7 H7 120.0 . . ?
V2B O7 Zn3 150.5(7) . . ?
V2A O7 Zn3 125.4(8) . . ?
C4 C3 C2 116.6(10) . . ?
N2 C3 C4 118.4(12) . . ?
N2 C3 C2 125.0(12) . . ?
C6 N3 N2 120.7(10) . . ?
C33 N11 N12 115.5(14) . . ?
C1 C2 C3 119.7(12) . . ?
C1 C2 H2 120.2 . . ?
C3 C2 H2 120.2 . . ?
C36 C37 H37 120.7 . . ?
C38 C37 C36 118.6(12) . . ?
C38 C37 H37 120.7 . . ?
C34 C35 H35 120.0 . . ?
C34 C35 N10 120.0 . . ?
N10 C35 H35 120.0 . . ?
C35 C34 H34 120.0 . . ?
C35 C34 C33 120.0 . . ?
C33 C34 H34 120.0 . . ?
N11 C33 C34 115.0(8) . . ?
N11 C33 C32 124.9(8) . . ?
C34 C33 C32 120.0 . . ?
C33 C32 H32 120.0 . . ?
C31 C32 C33 120.0 . . ?
C31 C32 H32 120.0 . . ?
C32 C31 H31 120.0 . . ?
C32 C31 N10 120.0 . . ?
N10 C31 H31 120.0 . . ?
C35 N10 Zn4 120.0(5) . . ?
C31 N10 Zn4 119.8(5) . . ?
C31 N10 C35 120.0 . . ?
V2A O6B Zn4 153.3(15) . . ?
C36 N12 N11 117.1(13) . . ?
N13 C38 C37 126.2(12) . . ?
N13 C38 H38 116.9 . . ?
C37 C38 H38 116.9 . . ?
O10 Zn3 N4 109(2) 4_545 7 ?
O10 Zn3 O7 113.4(6) 4_545 . ?
O10 Zn3 N14 99.6(6) 4_545 . ?
O7 Zn3 N4 113.3(12) . 7 ?
O7 Zn3 N14 116.2(6) . . ?
N14 Zn3 N4 104(2) . 7 ?
O7 V2B O4 105.5(6) . . ?
O7 V2B O6A 110.2(11) . . ?
O5B V2B O7 114.0(10) . . ?
O5B V2B O4 104.7(10) . . ?
O5B V2B O6A 111.2(15) . . ?
O6A V2B O4 110.9(12) . . ?
O7 V2A O4 114.7(6) . . ?
O6B V2A O7 107.4(10) . . ?
O6B V2A O4 114.3(9) . . ?
O5A V2A O7 109.0(11) . . ?
O5A V2A O6B 111.1(13) . . ?
O5A V2A O4 100.1(10) . . ?
C20B N6 Zn2 114.3(6) . . ?
C20B N6 C16B 120.0 . . ?
C16B N6 Zn2 125.3(6) . . ?
C20A N6 Zn2 127.3(13) . . ?
C20A N6 C16A 115.4(16) . . ?
C16A N6 Zn2 116.4(11) . . ?
N6 C20B H20B 120.0 . . ?
N6 C20B C19B 120.0 . . ?
C19B C20B H20B 120.0 . . ?
C20B C19B H19B 120.0 . . ?
C18B C19B C20B 120.0 . . ?
C18B C19B H19B 120.0 . . ?
C19B C18B N7B 139.3(12) . . ?
C17B C18B C19B 120.0 . . ?
C17B C18B N7B 93.2(12) . . ?
C18B C17B H17B 120.0 . . ?
C18B C17B C16B 120.0 . . ?
C16B C17B H17B 120.0 . . ?
N6 C16B H16B 120.0 . . ?
C17B C16B N6 120.0 . . ?
C17B C16B H16B 120.0 . . ?
C21A N9 Zn4 117.9(7) . . ?
C21A N9 C25A 120.0 . . ?
C25A N9 Zn4 121.4(7) . . ?
C25B N9 Zn4 116.4(11) . . ?
C21B N9 Zn4 126.5(12) . . ?
C21B N9 C25B 107.8(16) . . ?
N9 C21A H21A 120.0 . . ?
N9 C21A C22A 120.0 . . ?
C22A C21A H21A 120.0 . . ?
C21A C22A H22A 120.0 . . ?
C23A C22A C21A 120.0 . . ?
C23A C22A H22A 120.0 . . ?
C24A C23A C22A 120.0 . . ?
N8A C23A C22A 117.1(14) 3_465 . ?
N8A C23A C24A 122.6(14) 3_465 . ?
C23A C24A H24A 120.0 . . ?
C23A C24A C25A 120.0 . . ?
C25A C24A H24A 120.0 . . ?
N9 C25A H25A 120.0 . . ?
C24A C25A N9 120.0 . . ?
C24A C25A H25A 120.0 . . ?
N9 C25B H25B 117.0 . . ?
C24B C25B N9 126(2) . . ?
C24B C25B H25B 117.0 . . ?
C25B C24B H24B 121.5 . . ?
C23B C24B C25B 117(2) . . ?
C23B C24B H24B 121.5 . . ?
C24B C23B C22B 118.1(19) . . ?
N8B C23B C24B 120.1(19) 3_465 . ?
N8B C23B C22B 121.6(18) 3_465 . ?
C23B C22B H22B 121.4 . . ?
C21B C22B C23B 117(2) . . ?
C21B C22B H22B 121.4 . . ?
N9 C21B C22B 127(2) . . ?
N9 C21B H21B 116.6 . . ?
C22B C21B H21B 116.6 . . ?
C26B N14 Zn3 121.5(7) . . ?
C26B N14 C30B 120.0 . . ?
C30B N14 Zn3 118.2(7) . . ?
C26A N14 Zn3 116.3(12) . . ?
C30A N14 Zn3 144.5(15) . . ?
C30A N14 C26A 99.2(18) . . ?
N14 C26B H26B 120.0 . . ?
C27B C26B N14 120.0 . . ?
C27B C26B H26B 120.0 . . ?
C26B C27B H27B 120.0 . . ?
C26B C27B C28B 120.0 . . ?
C28B C27B H27B 120.0 . . ?
C29B C28B C27B 120.0 . . ?
N15B C28B C27B 123.6(16) . . ?
N15B C28B C29B 116.3(16) . . ?
C28B C29B H29B 120.0 . . ?
C30B C29B C28B 120.0 . . ?
C30B C29B H29B 120.0 . . ?
N14 C30B H30B 120.0 . . ?
C29B C30B N14 120.0 . . ?
C29B C30B H30B 120.0 . . ?
N15A C28A C27A 124(3) . . ?
N15A C28A C29A 118(3) . . ?
C27A C28A C29A 118(3) . . ?
C28A N15A N16A 121(3) . . ?
C28A C27A H27A 120.9 . . ?
C28A C27A C26A 118(2) . . ?
C26A C27A H27A 120.9 . . ?
N14 C26A H26A 114.9 . . ?
C27A C26A N14 130(2) . . ?
C27A C26A H26A 114.9 . . ?
N14 C30A H30A 111.4 . . ?
N14 C30A C29A 137(2) . . ?
C29A C30A H30A 111.4 . . ?
C17A C18A N7A 147.2(19) . . ?
C19A C18A C17A 120.0(19) . . ?
C19A C18A N7A 91.1(16) . . ?
C18A C17A H17A 122.2 . . ?
C16A C17A C18A 116(2) . . ?
C16A C17A H17A 122.2 . . ?
C18A C19A H19A 120.0 . . ?
C20A C19A C18A 120(2) . . ?
C20A C19A H19A 120.0 . . ?
N6 C20A C19A 126(2) . . ?
N6 C20A H20A 116.8 . . ?
C19A C20A H20A 116.8 . . ?
N6 C16A H16A 119.0 . . ?
C17A C16A N6 122(2) . . ?
C17A C16A H16A 119.0 . . ?
N8A N7A C18A 98.0(16) . . ?
C23A N8A N7A 115(6) 3_565 . ?
N8B N7B C18B 95.2(18) . . ?
C23B N8B N7B 121(2) 3_565 . ?
C28A C29A H29A 121.7 . . ?
C30A C29A C28A 117(3) . . ?
C30A C29A H29A 121.7 . . ?
N15A N16A C13A 89.2(19) . 3 ?
C28B N15B N16B 118(2) . . ?
N15B N16B C13B 92(3) . 3 ?
C14A C15A H15A 116.7 . . ?
N5 C15A H15A 116.7 . . ?
N5 C15A C14A 127(2) . . ?
C12A C11A H11A 118.2 . . ?
C12A C11A N5 123.5(19) . . ?
N5 C11A H11A 118.2 . . ?
C11A C12A H12A 122.2 . . ?
C11A C12A C13A 116(2) . . ?
C13A C12A H12A 122.2 . . ?
C12A C13A N16A 138(2) . 3_455 ?
C14A C13A N16A 86.5(17) . 3_455 ?
C14A C13A C12A 121(2) . . ?
C15A C14A C13A 119(2) . . ?
C15A C14A H14A 120.6 . . ?
C13A C14A H14A 120.6 . . ?
N16B C12B H12B 58.2 3_455 . ?
C13B C12B H12B 120.0 . . ?
C13B C12B C11B 120.0 . . ?
C11B C12B H12B 120.0 . . ?
C12B C13B C14B 120.0 . . ?
C13B C14B H14B 120.0 . . ?
C13B C14B C15B 120.0 . . ?
C15B C14B H14B 120.0 . . ?
C14B C15B H15B 120.0 . . ?
C14B C15B N5 120.0 . . ?
N5 C15B H15B 120.0 . . ?
C15A N5 Zn1 127.9(12) . . ?
C15A N5 C11A 113.8(16) . . ?
C11A N5 Zn1 114.1(10) . . ?
C15B N5 Zn1 114.7(6) . . ?
C11B N5 Zn1 125.0(6) . . ?
C11B N5 C15B 120.0 . . ?
C12B C11B H11B 120.0 . . ?
N5 C11B C12B 120.0 . . ?
N5 C11B H11B 120.0 . . ?
V1 O4 V2B 138.7(6) . . ?
V2A O4 V1 162.0(6) . . ?
V2B O6A Zn4 130(2) . . ?
H15C O15 H15D 109.4 . . ?

loop_
_geom_bond_atom_site_label_1
_geom_bond_atom_site_label_2
_geom_bond_distance
_geom_bond_site_symmetry_2
_geom_bond_publ_flag
Zn1 N1 2.024(9) . ?
Zn1 O3 1.902(9) . ?
Zn1 O14 1.902(9) 5_544 ?
Zn1 N5 2.015(8) . ?
Zn2 N13 2.012(11) 7_554 ?
Zn2 O1 1.889(10) . ?
Zn2 O13 1.872(11) 8_544 ?
Zn2 N6 2.025(8) . ?
Zn4 O9 1.899(10) . ?
Zn4 N10 2.025(7) . ?
Zn4 O6B 1.94(2) . ?
Zn4 N9 2.014(9) . ?
Zn4 O6A 1.85(3) . ?
V3 O8 1.639(10) . ?
V3 O11 1.782(10) . ?
V3 O10 1.654(10) . ?
V3 O9 1.661(10) . ?
V4 O12 1.650(9) . ?
V4 O13 1.683(11) . ?
V4 O11 1.778(10) . ?
V4 O14 1.651(9) . ?
V1 O1 1.691(10) . ?
V1 O2 1.601(11) . ?
V1 O3 1.724(9) . ?
V1 O4 1.785(10) . ?
N13 C39 1.346(16) . ?
N13 C38 1.308(17) . ?
N1 C1 1.333(15) . ?
N1 C5 1.331(15) . ?
C40 H40 0.9300 . ?
C40 C39 1.379(19) . ?
C40 C36 1.383(18) . ?
C4 H4 0.9300 . ?
C4 C5 1.364(17) . ?
C4 C3 1.390(17) . ?
N2 C3 1.371(15) . ?
N2 N3 1.385(17) . ?
C39 H39 0.9300 . ?
C36 C37 1.38(2) . ?
C36 N12 1.344(18) . ?
O10 Zn3 1.891(11) 4 ?
C1 H1 0.9300 . ?
C1 C2 1.365(17) . ?
C5 H5 0.9300 . ?
C6 C10 1.3900 . ?
C6 C7 1.3900 . ?
C6 N3 1.377(12) . ?
C10 H10 0.9300 . ?
C10 C9 1.3900 . ?
C9 H9 0.9300 . ?
C9 N4 1.3900 . ?
N4 C8 1.3900 . ?
N4 Zn3 2.026(6) 7_454 ?
C8 H8 0.9300 . ?
C8 C7 1.3900 . ?
C7 H7 0.9300 . ?
O7 Zn3 1.921(12) . ?
O7 V2B 1.769(11) . ?
O7 V2A 1.680(10) . ?
C3 C2 1.406(17) . ?
N11 C33 1.388(16) . ?
N11 N12 1.460(17) . ?
C2 H2 0.9300 . ?
C37 H37 0.9300 . ?
C37 C38 1.35(2) . ?
C35 H35 0.9300 . ?
C35 C34 1.3900 . ?
C35 N10 1.3900 . ?
C34 H34 0.9300 . ?
C34 C33 1.3900 . ?
C33 C32 1.3900 . ?
C32 H32 0.9300 . ?
C32 C31 1.3900 . ?
C31 H31 0.9300 . ?
C31 N10 1.3900 . ?
O6B V2A 1.65(2) . ?
C38 H38 0.9300 . ?
Zn3 N14 1.944(11) . ?
V2B O5B 1.62(3) . ?
V2B O4 1.795(10) . ?
V2B O6A 1.78(2) . ?
O5A V2A 1.63(2) . ?
V2A O4 1.691(10) . ?
N6 C20B 1.3900 . ?
N6 C16B 1.3900 . ?
N6 C20A 1.22(3) . ?
N6 C16A 1.51(3) . ?
C20B H20B 0.9300 . ?
C20B C19B 1.3900 . ?
C19B H19B 0.9300 . ?
C19B C18B 1.3900 . ?
C18B C17B 1.3900 . ?
C18B N7B 1.61(2) . ?
C17B H17B 0.9300 . ?
C17B C16B 1.3900 . ?
C16B H16B 0.9300 . ?
N9 C21A 1.3900 . ?
N9 C25A 1.3900 . ?
N9 C25B 1.41(2) . ?
N9 C21B 1.33(2) . ?
C21A H21A 0.9300 . ?
C21A C22A 1.3900 . ?
C22A H22A 0.9300 . ?
C22A C23A 1.3900 . ?
C23A C24A 1.3900 . ?
C23A N8A 1.35(2) 3_465 ?
C24A H24A 0.9300 . ?
C24A C25A 1.3900 . ?
C25A H25A 0.9300 . ?
C25B H25B 0.9300 . ?
C25B C24B 1.40(2) . ?
C24B H24B 0.9300 . ?
C24B C23B 1.38(2) . ?
C23B C22B 1.41(2) . ?
C23B N8B 1.33(3) 3_465 ?
C22B H22B 0.9300 . ?
C22B C21B 1.39(2) . ?
C21B H21B 0.9300 . ?
N14 C26B 1.3900 . ?
N14 C30B 1.3900 . ?
N14 C26A 1.59(3) . ?
N14 C30A 1.33(3) . ?
C26B H26B 0.9300 . ?
C26B C27B 1.3900 . ?
C27B H27B 0.9300 . ?
C27B C28B 1.3900 . ?
C28B C29B 1.3900 . ?
C28B N15B 1.33(3) . ?
C29B H29B 0.9300 . ?
C29B C30B 1.3900 . ?
C30B H30B 0.9300 . ?
C28A N15A 1.33(3) . ?
C28A C27A 1.34(4) . ?
C28A C29A 1.44(4) . ?
N15A N16A 1.39(3) . ?
C27A H27A 0.9300 . ?
C27A C26A 1.40(4) . ?
C26A H26A 0.9300 . ?
C30A H30A 0.9300 . ?
C30A C29A 1.42(4) . ?
C18A C17A 1.41(2) . ?
C18A C19A 1.39(2) . ?
C18A N7A 1.59(2) . ?
C17A H17A 0.9300 . ?
C17A C16A 1.39(3) . ?
C19A H19A 0.9300 . ?
C19A C20A 1.37(3) . ?
C20A H20A 0.9300 . ?
C16A H16A 0.9300 . ?
N7A N8A 1.39(2) . ?
N7B N8B 1.37(2) . ?
C29A H29A 0.9300 . ?
N16A C13A 1.83(3) 3 ?
N15B N16B 1.38(3) . ?
N16B C13B 1.78(11) 3 ?
C15A H15A 0.9300 . ?
C15A C14A 1.37(2) . ?
C15A N5 1.27(2) . ?
C11A H11A 0.9300 . ?
C11A C12A 1.38(2) . ?
C11A N5 1.47(2) . ?
C12A H12A 0.9300 . ?
C12A C13A 1.40(2) . ?
C13A C14A 1.38(2) . ?
C14A H14A 0.9300 . ?
C12B H12B 0.9300 . ?
C12B C13B 1.3900 . ?
C12B C11B 1.3900 . ?
C13B C14B 1.3900 . ?
C14B H14B 0.9300 . ?
C14B C15B 1.3900 . ?
C15B H15B 0.9300 . ?
C15B N5 1.3900 . ?
N5 C11B 1.3900 . ?
C11B H11B 0.9300 . ?
O15 H15C 0.8506 . ?
O15 H15D 0.8502 . ?

loop_
_geom_torsion_atom_site_label_1
_geom_torsion_atom_site_label_2
_geom_torsion_atom_site_label_3
_geom_torsion_atom_site_label_4
_geom_torsion
_geom_torsion_site_symmetry_1
_geom_torsion_site_symmetry_2
_geom_torsion_site_symmetry_3
_geom_torsion_site_symmetry_4
_geom_torsion_publ_flag
Zn1 N1 C1 C2 179.6(10) . . . . ?
Zn1 N1 C5 C4 -178.0(10) . . . . ?
Zn1 N5 C11B C12B 174.2(8) . . . . ?
Zn2 N13 C39 C40 178.5(10) 7_455 . . . ?
Zn2 N13 C38 C37 -177.9(14) 7_455 . . . ?
Zn2 N6 C20B C19B -173.8(8) . . . . ?
Zn2 N6 C16B C17B 173.1(9) . . . . ?
Zn2 N6 C20A C19A -178.3(18) . . . . ?
Zn2 N6 C16A C17A -180(2) . . . . ?
Zn4 O6B V2A O7 135(3) . . . . ?
Zn4 O6B V2A O5A 16(4) . . . . ?
Zn4 O6B V2A O4 -96(3) . . . . ?
Zn4 N9 C21A C22A 170.4(8) . . . . ?
Zn4 N9 C25A C24A -170.1(8) . . . . ?
Zn4 N9 C25B C24B -175.5(19) . . . . ?
Zn4 N9 C21B C22B 176(2) . . . . ?
O12 V4 O13 Zn2 -164.1(18) . . . 8_545 ?
O12 V4 O11 V3 -11.7(14) . . . . ?
O12 V4 O14 Zn1 -64(2) . . . 5 ?
N13 Zn2 O1 V1 -74.4(13) 7_554 . . . ?
N1 C1 C2 C3 -2.7(18) . . . . ?
O8 V3 O11 V4 13.4(15) . . . . ?
O8 V3 O10 Zn3 8(5) . . . 4 ?
O8 V3 O9 Zn4 -99(2) . . . . ?
C40 C36 C37 C38 0(2) . . . . ?
C40 C36 N12 N11 -179.8(14) . . . . ?
O1 V1 O3 Zn1 -148.7(7) . . . . ?
O1 V1 O4 V2B 138.7(10) . . . . ?
O1 V1 O4 V2A 103(2) . . . . ?
C4 C3 C2 C1 1.1(17) . . . . ?
O13 Zn2 O1 V1 51.8(14) 8_544 . . . ?
O13 V4 O11 V3 -128.2(12) . . . . ?
O13 V4 O14 Zn1 53(2) . . . 5 ?
O11 V3 O10 Zn3 129(4) . . . 4 ?
O11 V3 O9 Zn4 140(2) . . . . ?
O11 V4 O13 Zn2 -45(2) . . . 8_545 ?
O11 V4 O14 Zn1 174(2) . . . 5 ?
O2 V1 O1 Zn2 -34.1(14) . . . . ?
O2 V1 O3 Zn1 -26.1(10) . . . . ?
O2 V1 O4 V2B 15.2(12) . . . . ?
O2 V1 O4 V2A -20(3) . . . . ?
O3 V1 O1 Zn2 86.6(13) . . . . ?
O3 V1 O4 V2B -104.9(10) . . . . ?
O3 V1 O4 V2A -140(2) . . . . ?
N2 C3 C2 C1 179.5(11) . . . . ?
C39 N13 C38 C37 1(2) . . . . ?
C39 C40 C36 C37 0(2) . . . . ?
C39 C40 C36 N12 180.0(13) . . . . ?
C36 C40 C39 N13 0(2) . . . . ?
C36 C37 C38 N13 -1(3) . . . . ?
O10 V3 O11 V4 -106.1(13) . . . . ?
O10 V3 O9 Zn4 20(3) . . . . ?
C1 N1 C5 C4 -1.2(18) . . . . ?
C5 N1 C1 C2 2.7(17) . . . . ?
C5 C4 C3 N2 -178.2(11) . . . . ?
C5 C4 C3 C2 0.3(18) . . . . ?
O14 V4 O13 Zn2 77(2) . . . 8_545 ?
O14 V4 O11 V3 109.9(13) . . . . ?
O9 Zn4 O6A V2B 148.5(17) . . . . ?
O9 V3 O11 V4 132.4(13) . . . . ?
O9 V3 O10 Zn3 -111(5) . . . 4 ?
C6 C10 C9 N4 0.0 . . . . ?
C10 C6 C7 C8 0.0 . . . . ?
C10 C6 N3 N2 -177.4(9) . . . . ?
C10 C9 N4 C8 0.0 . . . . ?
C10 C9 N4 Zn3 172.0(6) . . . 7_454 ?
C9 N4 C8 C7 0.0 . . . . ?
N4 C8 C7 C6 0.0 . . . . ?
C7 C6 C10 C9 0.0 . . . . ?
C7 C6 N3 N2 3.6(15) . . . . ?
O7 V2B O4 V1 141.5(10) . . . . ?
O7 V2B O6A Zn4 -126.3(17) . . . . ?
O7 V2A O4 V1 131(2) . . . . ?
C3 C4 C5 N1 0(2) . . . . ?
C3 N2 N3 C6 -110.6(13) . . . . ?
N3 N2 C3 C4 -177.3(11) . . . . ?
N3 N2 C3 C2 4.4(18) . . . . ?
N3 C6 C10 C9 -179.1(9) . . . . ?
N3 C6 C7 C8 179.0(10) . . . . ?
N11 C33 C32 C31 177.7(13) . . . . ?
C37 C36 N12 N11 0(2) . . . . ?
C35 C34 C33 N11 -177.9(12) . . . . ?
C35 C34 C33 C32 0.0 . . . . ?
C34 C35 N10 Zn4 -175.1(7) . . . . ?
C34 C35 N10 C31 0.0 . . . . ?
C34 C33 C32 C31 0.0 . . . . ?
C33 N11 N12 C36 -92(2) . . . . ?
C33 C32 C31 N10 0.0 . . . . ?
C32 C31 N10 Zn4 175.1(7) . . . . ?
C32 C31 N10 C35 0.0 . . . . ?
N10 Zn4 O9 V3 -96(2) . . . . ?
N10 Zn4 O6A V2B 27(2) . . . . ?
N10 C35 C34 C33 0.0 . . . . ?
O6B Zn4 O9 V3 147(2) . . . . ?
O6B V2A O4 V1 6(3) . . . . ?
N12 C36 C37 C38 -179.5(16) . . . . ?
N12 N11 C33 C34 179.6(10) . . . . ?
N12 N11 C33 C32 1.7(19) . . . . ?
C38 N13 C39 C40 -0.8(19) . . . . ?
Zn3 N4 C8 C7 -172.3(6) 7_454 . . . ?
Zn3 O7 V2B O5B -146.8(18) . . . . ?
Zn3 O7 V2B O4 98.8(17) . . . . ?
Zn3 O7 V2B O6A -21(2) . . . . ?
Zn3 O7 V2A O6B -107.4(12) . . . . ?
Zn3 O7 V2A O5A 13.1(13) . . . . ?
Zn3 O7 V2A O4 124.4(8) . . . . ?
Zn3 N14 C26B C27B -173.7(10) . . . . ?
Zn3 N14 C30B C29B 173.9(9) . . . . ?
Zn3 N14 C26A C27A -177.2(14) . . . . ?
Zn3 N14 C30A C29A 178(2) . . . . ?
O5A V2A O4 V1 -113(3) . . . . ?
O5B V2B O4 V1 20.8(13) . . . . ?
O5B V2B O6A Zn4 1(2) . . . . ?
N6 Zn2 O1 V1 172.5(12) . . . . ?
N6 C20B C19B C18B 0.0 . . . . ?
C20B N6 C16B C17B 0.0 . . . . ?
C20B C19B C18B C17B 0.0 . . . . ?
C20B C19B C18B N7B -140.3(19) . . . . ?
C19B C18B C17B C16B 0.0 . . . . ?
C19B C18B N7B N8B -86(2) . . . . ?
C18B C17B C16B N6 0.0 . . . . ?
C18B N7B N8B C23B -105(3) . . . 3_565 ?
C17B C18B N7B N8B 127.4(15) . . . . ?
C16B N6 C20B C19B 0.0 . . . . ?
N9 Zn4 O9 V3 15(3) . . . . ?
N9 Zn4 O6A V2B -90(2) . . . . ?
N9 C21A C22A C23A 0.0 . . . . ?
N9 C25B C24B C23B 14(3) . . . . ?
C21A N9 C25A C24A 0.0 . . . . ?
C21A C22A C23A C24A 0.0 . . . . ?
C21A C22A C23A N8A -173.6(17) . . . 3_465 ?
C22A C23A C24A C25A 0.0 . . . . ?
C23A C24A C25A N9 0.0 . . . . ?
C25A N9 C21A C22A 0.0 . . . . ?
C25B N9 C21B C22B 31(4) . . . . ?
C25B C24B C23B C22B -1(3) . . . . ?
C25B C24B C23B N8B -176(2) . . . 3_465 ?
C24B C23B C22B C21B 5(4) . . . . ?
C23B C22B C21B N9 -22(5) . . . . ?
C21B N9 C25B C24B -26(3) . . . . ?
N14 C26B C27B C28B 0.0 . . . . ?
N14 C30A C29A C28A -2(5) . . . . ?
C26B N14 C30B C29B 0.0 . . . . ?
C26B C27B C28B C29B 0.0 . . . . ?
C26B C27B C28B N15B 177(3) . . . . ?
C27B C28B C29B C30B 0.0 . . . . ?
C27B C28B N15B N16B 2(5) . . . . ?
C28B C29B C30B N14 0.0 . . . . ?
C28B N15B N16B C13B 112(3) . . . 3 ?
C29B C28B N15B N16B 179(3) . . . . ?
C30B N14 C26B C27B 0.0 . . . . ?
C28A N15A N16A C13A -95(3) . . . 3 ?
C28A C27A C26A N14 0(2) . . . . ?
N15A C28A C27A C26A 175(3) . . . . ?
N15A C28A C29A C30A -175(3) . . . . ?
C27A C28A N15A N16A 175(3) . . . . ?
C27A C28A C29A C30A 4(4) . . . . ?
C26A N14 C30A C29A 0(4) . . . . ?
C30A N14 C26A C27A 1(2) . . . . ?
C18A C17A C16A N6 -5(4) . . . . ?
C18A C19A C20A N6 4(4) . . . . ?
C18A N7A N8A C23A 125(2) . . . 3_565 ?
C17A C18A C19A C20A 2(3) . . . . ?
C17A C18A N7A N8A 66(4) . . . . ?
C19A C18A C17A C16A -1(3) . . . . ?
C19A C18A N7A N8A -131.9(19) . . . . ?
C20A N6 C16A C17A 10(3) . . . . ?
C16A N6 C20A C19A -10(3) . . . . ?
N7A C18A C17A C16A 158(3) . . . . ?
N7A C18A C19A C20A -167(2) . . . . ?
N8A C23A C24A C25A 173.3(18) 3_465 . . . ?
N7B C18B C17B C16B 155.4(13) . . . . ?
N8B C23B C22B C21B 179(3) 3_465 . . . ?
C29A C28A N15A N16A -7(4) . . . . ?
C29A C28A C27A C26A -3(3) . . . . ?
N16A C13A C14A C15A -145(3) 3_455 . . . ?
N15B C28B C29B C30B -177(2) . . . . ?
N16B C12B C13B C14B -168.0(13) 3_455 . . . ?
N16B C12B C11B N5 103(6) 3_455 . . . ?
N16B C13B C14B C15B -137(4) 3_455 . . . ?
C11A C12A C13A N16A 124(3) . . . 3_455 ?
C11A C12A C13A C14A 1(4) . . . . ?
C12A C11A N5 Zn1 172(2) . . . . ?
C12A C11A N5 C15A 12(3) . . . . ?
C12A C13A C14A C15A 0(4) . . . . ?
C14A C15A N5 Zn1 -167(2) . . . . ?
C14A C15A N5 C11A -11(3) . . . . ?
C12B C13B C14B C15B 0.0 . . . . ?
C13B C12B C11B N5 0.0 . . . . ?
C13B C14B C15B N5 0.0 . . . . ?
C14B C15B N5 Zn1 -174.8(7) . . . . ?
C14B C15B N5 C11B 0.0 . . . . ?
C15B N5 C11B C12B 0.0 . . . . ?
N5 C15A C14A C13A 6(5) . . . . ?
N5 C11A C12A C13A -8(4) . . . . ?
C11B C12B C13B N16B 168.0(13) . . . 3_455 ?
C11B C12B C13B C14B 0.0 . . . . ?
O4 V1 O1 Zn2 -156.3(11) . . . . ?
O4 V1 O3 Zn1 94.4(8) . . . . ?
O4 V2B O6A Zn4 117.3(19) . . . . ?
O6A Zn4 O9 V3 130(3) . . . . ?
O6A V2B O4 V1 -99.2(16) . . . . ?

loop_
_twin_individual_id
_twin_individual_mass_fraction_refined
1 0.50(3)
2 0.50(3)
